data_4336467
loop_
_publ_author_name
'Ioannis Bratsos'
'Simone Calmo'
'Ennio Zangrando'
'Gabriele Balducci'
'Enzo Alessio'

_publ_section_title
;
 New Cationic and Neutral Ru(II)- and Os(II)-dmso carbonyl Compounds
;
_journal_name_full 'Inorganic Chemistry'
_journal_page_first 12120
_journal_page_last 12130
_journal_paper_doi 10.1021/ic401940z
_journal_volume 52
_journal_year 2013
_chemical_formula_moiety 'C9 H24 Cl O5 Ru S4, P F6'
_chemical_formula_sum 'C9 H24 Cl F6 O5 P Ru S4'
_chemical_formula_weight 622.01
_chemical_name_systematic
;
 ?
;
_space_group_IT_number 14
_symmetry_cell_setting monoclinic
_symmetry_space_group_name_Hall '-P 2yn'
_symmetry_space_group_name_H-M 'P 1 21/n 1'
_atom_sites_solution_hydrogens geom
_atom_sites_solution_primary direct
_atom_sites_solution_secondary difmap
_audit_creation_method SHELXL-97
_cell_angle_alpha 90.00
_cell_angle_beta 96.99(2)
_cell_angle_gamma 90.00
_cell_formula_units_Z 4
_cell_length_a 10.8000(11)
_cell_length_b 14.7000(16)
_cell_length_c 14.670(3)
_cell_measurement_temperature 293(2)
_cell_volume 2311.7(6)
_computing_cell_refinement 'Denzo (Otwinowski & Minor 1997)'
_computing_data_collection 'Nonius, Supergui'
_computing_data_reduction 'Denzo and Scalepack (Otwinowski & Minor 1997)'
_computing_molecular_graphics 'Ortep3 for Windows (Farrugia,1997)'
_computing_publication_material 'Wingx Version 2013.2 (Farrugia, 2012)'
_computing_structure_refinement 'SHELX97 (Sheldrick, 2008)'
_computing_structure_solution 'SHELX97 (Sheldrick, 2008)'
_diffrn_ambient_temperature 293(2)
_diffrn_measured_fraction_theta_full 0.958
_diffrn_measured_fraction_theta_max 0.958
_diffrn_measurement_device_type 'BRUKER SMART APEX CCD DIFFRACTOMETER'
_diffrn_measurement_method 'OMEGA-PHI SCAN'
_diffrn_radiation_monochromator graphite
_diffrn_radiation_source 'fine-focus sealed tube'
_diffrn_radiation_type CuK\a
_diffrn_radiation_wavelength 1.54180
_diffrn_reflns_av_R_equivalents 0.0730
_diffrn_reflns_av_sigmaI/netI 0.0943
_diffrn_reflns_limit_h_max 11
_diffrn_reflns_limit_h_min -11
_diffrn_reflns_limit_k_max 16
_diffrn_reflns_limit_k_min -16
_diffrn_reflns_limit_l_max 16
_diffrn_reflns_limit_l_min -16
_diffrn_reflns_number 16545
_diffrn_reflns_theta_full 62.34
_diffrn_reflns_theta_max 62.34
_diffrn_reflns_theta_min 4.27
_exptl_absorpt_coefficient_mu 11.218
_exptl_absorpt_correction_T_max 0.1872
_exptl_absorpt_correction_T_min 0.0755
_exptl_absorpt_correction_type refdelf
_exptl_absorpt_process_details
;
Parkin S,Moezzi B & Hope H, (1995) J. Appl. Cryst. 28, 53-56
cubic fit to sin(theta)/lambda - 24 parameters
;
_exptl_crystal_colour pale-yellow
_exptl_crystal_density_diffrn 1.787
_exptl_crystal_description needle
_exptl_crystal_F_000 1248
_exptl_crystal_size_max 0.35
_exptl_crystal_size_mid 0.15
_exptl_crystal_size_min 0.15
_refine_diff_density_max 1.053
_refine_diff_density_min -1.105
_refine_diff_density_rms 0.168
_refine_ls_extinction_method none
_refine_ls_goodness_of_fit_ref 0.946
_refine_ls_hydrogen_treatment constr
_refine_ls_matrix_type full
_refine_ls_number_parameters 252
_refine_ls_number_reflns 3510
_refine_ls_number_restraints 0
_refine_ls_restrained_S_all 0.946
_refine_ls_R_factor_all 0.1005
_refine_ls_R_factor_gt 0.0656
_refine_ls_shift/su_max 0.001
_refine_ls_shift/su_mean 0.000
_refine_ls_structure_factor_coef Fsqd
_refine_ls_weighting_details 'calc w=1/[\s^2^(Fo^2^)+(0.1049P)^2^+0.0000P] where P=(Fo^2^+2Fc^2^)/3'
_refine_ls_weighting_scheme calc
_refine_ls_wR_factor_gt 0.1554
_refine_ls_wR_factor_ref 0.1671
_reflns_number_gt 2082
_reflns_number_total 3510
_reflns_threshold_expression >2\s(I)
_cod_data_source_file ic401940z_si_002_2.cif
_cod_data_source_block comp12
_cod_original_sg_symbol_H-M 'P 21/n'
_cod_database_code 4336467

loop_
_symmetry_equiv_pos_as_xyz
'x, y, z'
'-x+1/2, y+1/2, -z+1/2'
'-x, -y, -z'
'x-1/2, -y-1/2, z-1/2'

loop_
_atom_site_label
_atom_site_type_symbol
_atom_site_fract_x
_atom_site_fract_y
_atom_site_fract_z
_atom_site_U_iso_or_equiv
_atom_site_adp_type
_atom_site_occupancy
_atom_site_symmetry_multiplicity
_atom_site_calc_flag
_atom_site_refinement_flags
Ru Ru 0.76383(6) 0.17595(5) 0.59339(4) 0.0335(3) Uani 1 1 d .
Cl1 Cl 0.7754(2) 0.02090(18) 0.54141(16) 0.0536(7) Uani 1 1 d .
S1 S 0.5094(2) 0.1263(2) 0.47177(15) 0.0462(7) Uani 1 1 d .
S2 S 0.8587(2) 0.1853(2) 0.39344(15) 0.0496(7) Uani 1 1 d .
S3 S 0.7507(2) 0.32638(18) 0.63298(14) 0.0394(6) Uani 1 1 d .
S4 S 0.9356(2) 0.15134(19) 0.69357(15) 0.0466(7) Uani 1 1 d .
O1 O 0.6162(5) 0.1956(4) 0.4879(4) 0.0401(17) Uani 1 1 d .
O2 O 0.8777(6) 0.2171(5) 0.4940(4) 0.0476(18) Uani 1 1 d .
O3 O 0.7252(7) 0.3463(5) 0.7277(4) 0.061(2) Uani 1 1 d .
O4 O 0.9852(6) 0.2253(5) 0.7534(4) 0.059(2) Uani 1 1 d .
O5 O 0.5978(8) 0.1282(6) 0.7347(5) 0.080(3) Uani 1 1 d .
C1 C 0.5237(10) 0.0805(8) 0.3624(6) 0.060(3) Uani 1 1 d .
H1A H 0.5522 0.1270 0.3239 0.089 Uiso 1 1 calc R
H1B H 0.4441 0.0583 0.3353 0.089 Uiso 1 1 calc R
H1C H 0.5828 0.0314 0.3685 0.089 Uiso 1 1 calc R
C2 C 0.3779(10) 0.1980(9) 0.4428(8) 0.066(4) Uani 1 1 d .
H2A H 0.3630 0.2332 0.4955 0.100 Uiso 1 1 calc R
H2B H 0.3059 0.1614 0.4232 0.100 Uiso 1 1 calc R
H2C H 0.3938 0.2382 0.3939 0.100 Uiso 1 1 calc R
C3 C 0.8085(11) 0.2812(9) 0.3305(7) 0.066(3) Uani 1 1 d .
H3A H 0.7223 0.2923 0.3364 0.099 Uiso 1 1 calc R
H3B H 0.8182 0.2715 0.2670 0.099 Uiso 1 1 calc R
H3C H 0.8574 0.3327 0.3532 0.099 Uiso 1 1 calc R
C4 C 1.0139(11) 0.1809(9) 0.3663(8) 0.081(4) Uani 1 1 d .
H4A H 1.0543 0.2381 0.3812 0.121 Uiso 1 1 calc R
H4B H 1.0133 0.1689 0.3020 0.121 Uiso 1 1 calc R
H4C H 1.0584 0.1333 0.4012 0.121 Uiso 1 1 calc R
C5 C 0.6356(10) 0.3814(7) 0.5586(7) 0.054(3) Uani 1 1 d .
H5A H 0.5547 0.3651 0.5742 0.081 Uiso 1 1 calc R
H5B H 0.6423 0.3632 0.4965 0.081 Uiso 1 1 calc R
H5C H 0.6466 0.4460 0.5641 0.081 Uiso 1 1 calc R
C6 C 0.8833(10) 0.3885(8) 0.6102(7) 0.054(3) Uani 1 1 d .
H6A H 0.8715 0.4517 0.6231 0.081 Uiso 1 1 calc R
H6B H 0.8950 0.3814 0.5467 0.081 Uiso 1 1 calc R
H6C H 0.9555 0.3662 0.6482 0.081 Uiso 1 1 calc R
C7 C 1.0584(11) 0.1114(9) 0.6347(8) 0.074(4) Uani 1 1 d .
H7A H 1.1007 0.1622 0.6114 0.110 Uiso 1 1 calc R
H7B H 1.0250 0.0731 0.5846 0.110 Uiso 1 1 calc R
H7C H 1.1162 0.0771 0.6762 0.110 Uiso 1 1 calc R
C8 C 0.9108(13) 0.0579(9) 0.7663(8) 0.083(4) Uani 1 1 d .
H8A H 0.9891 0.0391 0.7989 0.124 Uiso 1 1 calc R
H8B H 0.8746 0.0083 0.7298 0.124 Uiso 1 1 calc R
H8C H 0.8554 0.0760 0.8095 0.124 Uiso 1 1 calc R
C9 C 0.6639(10) 0.1455(7) 0.6819(6) 0.044(3) Uani 1 1 d .
P1 P 0.7539(3) 0.0917(3) 0.1064(3) 0.0799(11) Uani 1 1 d .
F1 F 0.8257(13) 0.0043(11) 0.1241(10) 0.215(7) Uani 1 1 d .
F2 F 0.7005(15) 0.0951(13) 0.1948(8) 0.253(9) Uani 1 1 d .
F3 F 0.6818(14) 0.1782(10) 0.0793(14) 0.235(8) Uani 1 1 d .
F4 F 0.8084(13) 0.0884(8) 0.0132(8) 0.170(5) Uani 1 1 d .
F5 F 0.6463(11) 0.0288(10) 0.0712(11) 0.208(7) Uani 1 1 d .
F6 F 0.8627(10) 0.1514(13) 0.1455(10) 0.251(9) Uani 1 1 d .

loop_
_atom_site_aniso_label
_atom_site_aniso_U_11
_atom_site_aniso_U_22
_atom_site_aniso_U_33
_atom_site_aniso_U_23
_atom_site_aniso_U_13
_atom_site_aniso_U_12
Ru 0.0401(5) 0.0378(5) 0.0226(4) -0.0016(3) 0.0040(3) -0.0014(4)
Cl1 0.0716(17) 0.0390(17) 0.0483(14) -0.0073(12) -0.0004(12) 0.0026(14)
S1 0.0482(15) 0.0533(19) 0.0355(13) 0.0034(12) -0.0010(11) -0.0080(13)
S2 0.0651(17) 0.057(2) 0.0295(12) -0.0037(12) 0.0162(11) 0.0001(15)
S3 0.0489(14) 0.0407(16) 0.0294(11) -0.0046(11) 0.0084(10) -0.0026(13)
S4 0.0570(16) 0.0460(19) 0.0352(13) 0.0010(11) -0.0006(11) 0.0023(14)
O1 0.045(4) 0.042(5) 0.031(3) 0.003(3) -0.005(3) -0.012(3)
O2 0.052(4) 0.063(5) 0.030(3) 0.001(3) 0.010(3) -0.009(4)
O3 0.091(6) 0.058(6) 0.038(4) -0.014(3) 0.026(4) -0.007(4)
O4 0.065(5) 0.065(6) 0.041(4) -0.015(4) -0.019(3) -0.006(4)
O5 0.096(6) 0.090(8) 0.062(5) 0.001(5) 0.038(5) -0.027(5)
C1 0.076(8) 0.053(8) 0.046(6) -0.016(5) -0.009(5) 0.003(6)
C2 0.049(7) 0.075(10) 0.072(8) -0.013(6) -0.007(6) 0.008(6)
C3 0.088(9) 0.067(9) 0.044(6) 0.005(6) 0.013(6) 0.025(7)
C4 0.094(9) 0.086(11) 0.071(8) 0.025(7) 0.051(7) 0.048(8)
C5 0.074(7) 0.037(7) 0.049(6) 0.010(5) -0.003(5) 0.016(6)
C6 0.069(7) 0.040(7) 0.055(6) -0.010(5) 0.011(5) -0.019(6)
C7 0.059(7) 0.094(12) 0.066(7) -0.014(7) 0.000(6) 0.033(7)
C8 0.111(10) 0.070(10) 0.060(7) 0.031(7) -0.016(7) 0.001(8)
C9 0.058(6) 0.037(7) 0.037(5) -0.005(5) 0.009(5) -0.015(5)
P1 0.068(2) 0.085(3) 0.087(3) -0.022(2) 0.0117(19) 0.004(2)
F1 0.213(13) 0.188(15) 0.227(14) 0.026(12) -0.044(11) 0.095(12)
F2 0.271(16) 0.39(3) 0.130(9) -0.077(12) 0.133(11) -0.108(16)
F3 0.190(14) 0.171(16) 0.35(2) 0.096(14) 0.078(13) 0.063(11)
F4 0.255(13) 0.121(10) 0.155(9) -0.041(8) 0.109(9) -0.030(9)
F5 0.131(9) 0.216(16) 0.275(15) -0.116(13) 0.012(9) -0.043(9)
F6 0.106(8) 0.42(2) 0.236(14) -0.228(15) 0.045(9) -0.081(11)

loop_
_atom_type_symbol
_atom_type_description
_atom_type_scat_dispersion_real
_atom_type_scat_dispersion_imag
_atom_type_scat_source
C C 0.0181 0.0091 'International Tables Vol C Tables 4.2.6.8 and 6.1.1.4'
H H 0.0000 0.0000 'International Tables Vol C Tables 4.2.6.8 and 6.1.1.4'
O O 0.0492 0.0322 'International Tables Vol C Tables 4.2.6.8 and 6.1.1.4'
S S 0.3331 0.5567 'International Tables Vol C Tables 4.2.6.8 and 6.1.1.4'
Cl Cl 0.3639 0.7018 'International Tables Vol C Tables 4.2.6.8 and 6.1.1.4'
Ru Ru 0.0552 3.2960 'International Tables Vol C Tables 4.2.6.8 and 6.1.1.4'
P P 0.2955 0.4335 'International Tables Vol C Tables 4.2.6.8 and 6.1.1.4'
F F 0.0727 0.0534 'International Tables Vol C Tables 4.2.6.8 and 6.1.1.4'

loop_
_geom_angle_atom_site_label_1
_geom_angle_atom_site_label_2
_geom_angle_atom_site_label_3
_geom_angle
C9 Ru O1 95.5(3)
C9 Ru O2 177.4(4)
O1 Ru O2 84.6(2)
C9 Ru S4 90.5(3)
O1 Ru S4 173.42(18)
O2 Ru S4 89.64(18)
C9 Ru S3 89.8(3)
O1 Ru S3 89.39(19)
O2 Ru S3 87.6(2)
S4 Ru S3 93.51(9)
C9 Ru Cl1 92.9(3)
O1 Ru Cl1 87.75(19)
O2 Ru Cl1 89.7(2)
S4 Ru Cl1 89.10(9)
S3 Ru Cl1 176.25(8)
O1 S1 C1 104.2(5)
O1 S1 C2 101.9(5)
C1 S1 C2 99.4(5)
O2 S2 C3 105.1(5)
O2 S2 C4 101.9(5)
C3 S2 C4 98.8(6)
O3 S3 C5 107.2(5)
O3 S3 C6 108.9(5)
C5 S3 C6 100.0(5)
O3 S3 Ru 116.9(3)
C5 S3 Ru 110.4(4)
C6 S3 Ru 112.0(4)
O4 S4 C7 107.4(6)
O4 S4 C8 106.6(5)
C7 S4 C8 102.3(7)
O4 S4 Ru 119.1(3)
C7 S4 Ru 110.0(4)
C8 S4 Ru 110.1(4)
S1 O1 Ru 120.7(4)
S2 O2 Ru 123.8(4)
S1 C1 H1A 109.5
S1 C1 H1B 109.5
H1A C1 H1B 109.5
S1 C1 H1C 109.5
H1A C1 H1C 109.5
H1B C1 H1C 109.5
S1 C2 H2A 109.5
S1 C2 H2B 109.5
H2A C2 H2B 109.5
S1 C2 H2C 109.5
H2A C2 H2C 109.5
H2B C2 H2C 109.5
S2 C3 H3A 109.5
S2 C3 H3B 109.5
H3A C3 H3B 109.5
S2 C3 H3C 109.5
H3A C3 H3C 109.5
H3B C3 H3C 109.5
S2 C4 H4A 109.5
S2 C4 H4B 109.5
H4A C4 H4B 109.5
S2 C4 H4C 109.5
H4A C4 H4C 109.5
H4B C4 H4C 109.5
S3 C5 H5A 109.5
S3 C5 H5B 109.5
H5A C5 H5B 109.5
S3 C5 H5C 109.5
H5A C5 H5C 109.5
H5B C5 H5C 109.5
S3 C6 H6A 109.5
S3 C6 H6B 109.5
H6A C6 H6B 109.5
S3 C6 H6C 109.5
H6A C6 H6C 109.5
H6B C6 H6C 109.5
S4 C7 H7A 109.5
S4 C7 H7B 109.5
H7A C7 H7B 109.5
S4 C7 H7C 109.5
H7A C7 H7C 109.5
H7B C7 H7C 109.5
S4 C8 H8A 109.5
S4 C8 H8B 109.5
H8A C8 H8B 109.5
S4 C8 H8C 109.5
H8A C8 H8C 109.5
H8B C8 H8C 109.5
O5 C9 Ru 177.2(10)
F2 P1 F1 97.2(10)
F2 P1 F3 87.6(10)
F1 P1 F3 174.8(10)
F2 P1 F6 90.9(8)
F1 P1 F6 94.0(9)
F3 P1 F6 87.9(11)
F2 P1 F5 87.4(8)
F1 P1 F5 84.0(9)
F3 P1 F5 94.2(9)
F6 P1 F5 177.2(11)
F2 P1 F4 179.4(10)
F1 P1 F4 83.3(8)
F3 P1 F4 91.9(9)
F6 P1 F4 89.5(7)
F5 P1 F4 92.2(8)

loop_
_geom_bond_atom_site_label_1
_geom_bond_atom_site_label_2
_geom_bond_distance
Ru C9 1.842(11)
Ru O1 2.103(5)
Ru O2 2.107(6)
Ru S4 2.251(2)
Ru S3 2.295(3)
Ru Cl1 2.412(3)
S1 O1 1.535(6)
S1 C1 1.764(10)
S1 C2 1.779(11)
S2 O2 1.537(6)
S2 C3 1.735(11)
S2 C4 1.771(11)
S3 O3 1.478(6)
S3 C5 1.749(9)
S3 C6 1.765(10)
S4 O4 1.457(7)
S4 C7 1.769(11)
S4 C8 1.779(12)
O5 C9 1.144(11)
C1 H1A 0.9600
C1 H1B 0.9600
C1 H1C 0.9600
C2 H2A 0.9600
C2 H2B 0.9600
C2 H2C 0.9600
C3 H3A 0.9600
C3 H3B 0.9600
C3 H3C 0.9600
C4 H4A 0.9600
C4 H4B 0.9600
C4 H4C 0.9600
C5 H5A 0.9600
C5 H5B 0.9600
C5 H5C 0.9600
C6 H6A 0.9600
C6 H6B 0.9600
C6 H6C 0.9600
C7 H7A 0.9600
C7 H7B 0.9600
C7 H7C 0.9600
C8 H8A 0.9600
C8 H8B 0.9600
C8 H8C 0.9600
P1 F2 1.482(10)
P1 F1 1.507(13)
P1 F3 1.518(13)
P1 F6 1.522(11)
P1 F5 1.525(11)
P1 F4 1.554(10)

loop_
_geom_torsion_atom_site_label_1
_geom_torsion_atom_site_label_2
_geom_torsion_atom_site_label_3
_geom_torsion_atom_site_label_4
_geom_torsion
C9 Ru S3 O3 25.5(5)
O1 Ru S3 O3 121.0(4)
O2 Ru S3 O3 -154.4(4)
S4 Ru S3 O3 -64.9(4)
Cl1 Ru S3 O3 161.1(14)
C9 Ru S3 C5 -97.4(5)
O1 Ru S3 C5 -1.9(4)
O2 Ru S3 C5 82.7(5)
S4 Ru S3 C5 172.2(4)
Cl1 Ru S3 C5 38.2(16)
C9 Ru S3 C6 152.1(5)
O1 Ru S3 C6 -112.4(4)
O2 Ru S3 C6 -27.8(4)
S4 Ru S3 C6 61.7(4)
Cl1 Ru S3 C6 -72.3(15)
C9 Ru S4 O4 -87.2(5)
O1 Ru S4 O4 118.6(17)
O2 Ru S4 O4 90.2(4)
S3 Ru S4 O4 2.6(4)
Cl1 Ru S4 O4 179.9(4)
C9 Ru S4 C7 148.3(6)
O1 Ru S4 C7 -6.0(18)
O2 Ru S4 C7 -34.4(6)
S3 Ru S4 C7 -121.9(5)
Cl1 Ru S4 C7 55.4(5)
C9 Ru S4 C8 36.3(6)
O1 Ru S4 C8 -117.9(17)
O2 Ru S4 C8 -146.3(6)
S3 Ru S4 C8 126.1(5)
Cl1 Ru S4 C8 -56.6(5)
C1 S1 O1 Ru -114.8(5)
C2 S1 O1 Ru 142.1(5)
C9 Ru O1 S1 -45.9(5)
O2 Ru O1 S1 136.7(5)
S4 Ru O1 S1 108.2(16)
S3 Ru O1 S1 -135.7(4)
Cl1 Ru O1 S1 46.8(4)
C3 S2 O2 Ru 110.9(6)
C4 S2 O2 Ru -146.5(6)
C9 Ru O2 S2 -133(7)
O1 Ru O2 S2 -42.2(5)
S4 Ru O2 S2 134.7(5)
S3 Ru O2 S2 -131.8(5)
Cl1 Ru O2 S2 45.6(5)
O1 Ru C9 O5 -20(20)
O2 Ru C9 O5 71(22)
S4 Ru C9 O5 163(20)
S3 Ru C9 O5 69(20)
Cl1 Ru C9 O5 -108(20)
